data_7151288
loop_
_publ_author_name
'Ooyama, Yousuke'
'Yoshikawa, Shintaro'
'Watanabe, Shigeru'
'Yoshida, Katsuhira'

_publ_section_title
;
 Molecular design of novel non-planar heteropolycyclic fluorophores
 with bulky substituents: convenient synthesis and solid-state
 fluorescence characterization.
;
_journal_issue 18
_journal_name_full 'Organic &amp; biomolecular chemistry'
_journal_page_first 3406
_journal_page_last 3409
_journal_paper_doi 10.1039/b607891e
_journal_volume 4
_journal_year 2006
_chemical_formula_sum 'C34 H39 N O2'
_chemical_formula_weight 493.69
_space_group_IT_number 14
_symmetry_cell_setting monoclinic
_symmetry_Int_Tables_number 14
_symmetry_space_group_name_Hall '-P 2yn'
_symmetry_space_group_name_H-M 'P 1 21/n 1'
_audit_creation_date 'Tue Jan 3 09:51:36 2006'
_audit_creation_method 'by teXsan'
_cell_angle_alpha 90
_cell_angle_beta 104.490(8)
_cell_angle_gamma 90
_cell_formula_units_Z 4
_cell_length_a 14.321(2)
_cell_length_b 11.583(3)
_cell_length_c 17.877(2)
_cell_measurement_reflns_used 25
_cell_measurement_temperature 296.2
_cell_measurement_theta_max 13.7
_cell_measurement_theta_min 11.8
_cell_volume 2871.1(9)
_computing_cell_refinement 'MSC/AFC Diffractometer Control'
_computing_data_collection 'MSC/AFC Diffractometer Control'
_computing_data_reduction 'teXsan Ver. 1.11'
_computing_publication_material 'teXsan Ver. 1.11'
_computing_structure_refinement 'teXsan Ver. 1.10'
_computing_structure_solution SIR92
_diffrn_measured_fraction_theta_full 0.9986
_diffrn_measured_fraction_theta_max 0.9986
_diffrn_measurement_device_type 'Rigaku AFC7S'
_diffrn_measurement_method \w-2\q
_diffrn_orient_matrix_UB_11 0.042890
_diffrn_orient_matrix_UB_12 0.001670
_diffrn_orient_matrix_UB_13 0.053550
_diffrn_orient_matrix_UB_21 0.056720
_diffrn_orient_matrix_UB_22 -0.019110
_diffrn_orient_matrix_UB_23 -0.020890
_diffrn_orient_matrix_UB_31 0.012030
_diffrn_orient_matrix_UB_32 0.084170
_diffrn_orient_matrix_UB_33 -0.005800
_diffrn_radiation_detector 'scintillation counter'
_diffrn_radiation_monochromator graphite
_diffrn_radiation_source 'Rigaku sealed tube'
_diffrn_radiation_type 'Mo K\a'
_diffrn_radiation_wavelength 0.7107
_diffrn_reflns_av_R_equivalents 0.042
_diffrn_reflns_limit_h_max 17
_diffrn_reflns_limit_h_min 0
_diffrn_reflns_limit_k_max 13
_diffrn_reflns_limit_k_min 0
_diffrn_reflns_limit_l_max 20
_diffrn_reflns_limit_l_min -21
_diffrn_reflns_number 5552
_diffrn_reflns_theta_full 25.00
_diffrn_reflns_theta_max 25.00
_diffrn_standards_decay_% 1.48
_diffrn_standards_interval_count 150
_diffrn_standards_number 3
_exptl_absorpt_coefficient_mu 0.070
_exptl_absorpt_correction_T_max 0.991
_exptl_absorpt_correction_T_min 0.864
_exptl_crystal_colour yellow
_exptl_crystal_density_diffrn 1.142
_exptl_crystal_density_method 'not measured'
_exptl_crystal_description prismatic
_exptl_crystal_F_000 1064.00
_exptl_crystal_size_max 0.500
_exptl_crystal_size_mid 0.400
_exptl_crystal_size_min 0.400
_refine_diff_density_max 0.37
_refine_diff_density_min -0.32
_refine_ls_extinction_coef 0.0027(8)
_refine_ls_extinction_method 'Zachariasen(1967) type 2 Gaussian isotropic'
_refine_ls_goodness_of_fit_ref 1.750
_refine_ls_matrix_type full
_refine_ls_number_parameters 407
_refine_ls_number_reflns 5047
_refine_ls_R_factor_all 0.11702
_refine_ls_R_factor_gt 0.07400
_refine_ls_shift/su_max 0.0009
_refine_ls_structure_factor_coef Fsqd
_refine_ls_weighting_details 'w = 1/[\s^2^(Fo^2^) + (0.04000(Max(Fo^2^,0) + 2Fc^2^)/3)^2^]'
_refine_ls_weighting_scheme calc
_refine_ls_wR_factor_gt 0.18329
_refine_ls_wR_factor_ref 0.20145
_reflns_number_gt 2461
_reflns_number_total 5047
_reflns_threshold_expression F^2^>2.0\s(F^2^)
_cod_data_source_file b607891e.txt
_cod_data_source_block 2a
_cod_depositor_comments
;
The following automatic conversions were performed:
'_refine_ls_matrix_type' value 'Full' changed to 'full' according to
'/home/saulius/struct/CIF-dictionaries/cif_core.dic' dictionary named
'cif_core.dic' version 2.4.1 from 2010-06-29.

Automatic conversion script
Id: cif_fix_enum 1527 2010-12-29 10:47:43Z saulius 
;
_cod_original_cell_volume 2871.3(9)
_cod_original_formula_sum ' C34 H39 N O2 '
_cod_database_code 7151288

loop_
_symmetry_equiv_pos_as_xyz
x,y,z
1/2-x,1/2+y,1/2-z
-x,-y,-z
1/2+x,1/2-y,1/2+z

loop_
_atom_site_label
_atom_site_type_symbol
_atom_site_fract_x
_atom_site_fract_y
_atom_site_fract_z
_atom_site_U_iso_or_equiv
_atom_site_adp_type
_atom_site_occupancy
_atom_site_calc_flag
_atom_site_refinement_flags
_atom_site_disorder_assembly
_atom_site_disorder_group
O(1) O -0.2304(2) -0.7829(2) -0.5518(1) 0.0670(7) Uani 1.00 d . . .
O(2) O -0.3602(1) -0.4721(1) -0.4589(1) 0.0490(6) Uani 1.00 d . . .
N(1) N -0.3588(2) -0.6660(2) -0.2181(1) 0.0752(9) Uani 1.00 d . . .
C(1) C -0.2656(2) -0.6870(2) -0.5679(2) 0.0456(8) Uani 1.00 d . . .
C(2) C -0.2446(2) -0.6141(2) -0.6300(2) 0.0462(8) Uani 1.00 d . . .
C(3) C -0.2038(2) -0.6641(3) -0.6851(2) 0.056(1) Uani 1.00 d . . .
C(4) C -0.1894(3) -0.6016(3) -0.7455(2) 0.065(1) Uani 1.00 d . . .
C(5) C -0.2134(3) -0.4867(3) -0.7517(2) 0.066(1) Uani 1.00 d . . .
C(6) C -0.2519(2) -0.4339(3) -0.6967(2) 0.057(1) Uani 1.00 d . . .
C(7) C -0.2687(2) -0.4959(2) -0.6353(2) 0.0456(8) Uani 1.00 d . . .
C(8) C -0.3053(2) -0.4397(2) -0.5737(2) 0.0437(8) Uani 1.00 d . . .
C(9) C -0.3346(2) -0.5094(2) -0.5251(2) 0.0430(7) Uani 1.00 d . . .
C(10) C -0.3555(2) -0.5699(2) -0.4121(2) 0.0452(8) Uani 1.00 d . . .
C(11) C -0.3642(2) -0.5638(3) -0.3369(2) 0.0528(9) Uani 1.00 d . . .
C(12) C -0.3537(2) -0.6665(3) -0.2942(2) 0.0552(9) Uani 1.00 d . . .
C(13) C -0.3358(2) -0.7684(3) -0.3303(2) 0.0550(9) Uani 1.00 d . . .
C(14) C -0.3279(2) -0.7699(3) -0.4060(2) 0.0515(9) Uani 1.00 d . . .
C(15) C -0.3378(2) -0.6694(2) -0.4478(2) 0.0431(7) Uani 1.00 d . . .
C(16) C -0.3410(2) -0.6384(2) -0.5309(2) 0.0418(7) Uani 1.00 d . . .
C(17) C -0.3052(2) -0.3114(2) -0.5659(1) 0.0458(7) Uani 1.00 d . . .
C(18) C -0.3889(3) -0.2524(3) -0.5661(2) 0.060(1) Uani 1.00 d . . .
C(19) C -0.3871(4) -0.1337(3) -0.5560(2) 0.079(1) Uani 1.00 d . . .
C(20) C -0.3040(4) -0.0735(3) -0.5462(2) 0.076(1) Uani 1.00 d . . .
C(21) C -0.2211(3) -0.1297(3) -0.5466(2) 0.071(1) Uani 1.00 d . . .
C(22) C -0.2211(3) -0.2485(3) -0.5561(2) 0.0562(9) Uani 1.00 d . . .
C(23) C -0.4413(2) -0.6661(3) -0.5867(2) 0.0514(8) Uani 1.00 d . . .
C(24) C -0.4680(3) -0.7912(3) -0.6002(2) 0.0628(10) Uani 1.00 d . . .
C(25) C -0.5723(3) -0.8044(3) -0.6493(2) 0.086(1) Uani 1.00 d . . .
C(26) C -0.6039(3) -0.9253(4) -0.6641(3) 0.115(2) Uani 1.00 d . . .
C(27) C -0.3375(3) -0.7684(3) -0.1695(2) 0.072(1) Uani 1.00 d . . .
C(28) C -0.4224(3) -0.8440(3) -0.1695(2) 0.083(1) Uani 1.00 d . . .
C(29) C -0.3919(3) -0.9528(4) -0.1205(3) 0.112(2) Uani 1.00 d . . .
C(30) C -0.4716(4) -1.0263(5) -0.1076(4) 0.202(3) Uani 1.00 d . . .
C(31) C -0.3765(4) -0.5597(4) -0.1793(2) 0.111(2) Uani 1.00 d . . .
C(32) C -0.4792(4) -0.5251(6) -0.1962(3) 0.157(2) Uani 1.00 d . . .
C(33) C -0.5047(7) -0.4013(7) -0.1719(5) 0.235(4) Uani 1.00 d . . .
C(34) C -0.4679(7) -0.3880(8) -0.0874(5) 0.262(4) Uani 1.00 d . . .
H(1) H -0.184(2) -0.744(2) -0.675(1) 0.058(9) Uiso 1.00 calc . . .
H(2) H -0.159(2) -0.642(2) -0.780(2) 0.061(8) Uiso 1.00 calc . . .
H(3) H -0.199(3) -0.444(3) -0.787(2) 0.11(1) Uiso 1.00 calc . . .
H(4) H -0.266(2) -0.353(2) -0.702(1) 0.052(8) Uiso 1.00 calc . . .
H(5) H -0.382(2) -0.498(2) -0.316(1) 0.042(7) Uiso 1.00 calc . . .
H(6) H -0.328(2) -0.835(2) -0.304(1) 0.039(7) Uiso 1.00 calc . . .
H(7) H -0.315(2) -0.841(2) -0.426(1) 0.046(8) Uiso 1.00 calc . . .
H(8) H -0.447(2) -0.295(3) -0.576(2) 0.08(1) Uiso 1.00 calc . . .
H(9) H -0.448(3) -0.100(3) -0.564(2) 0.10(1) Uiso 1.00 calc . . .
H(10) H -0.304(2) 0.009(3) -0.543(2) 0.09(1) Uiso 1.00 calc . . .
H(11) H -0.165(2) -0.093(2) -0.539(2) 0.058(9) Uiso 1.00 calc . . .
H(12) H -0.160(2) -0.285(2) -0.553(1) 0.051(8) Uiso 1.00 calc . . .
H(13) H -0.447(2) -0.622(3) -0.649(2) 0.092(10) Uiso 1.00 calc . . .
H(14) H -0.492(2) -0.640(2) -0.564(1) 0.052(8) Uiso 1.00 calc . . .
H(15) H -0.422(2) -0.833(2) -0.626(1) 0.048(8) Uiso 1.00 calc . . .
H(16) H -0.459(2) -0.831(3) -0.553(2) 0.08(1) Uiso 1.00 calc . . .
H(17) H -0.5783 -0.7653 -0.6966 0.1021 Uiso 1.00 calc . . .
H(18) H -0.6143 -0.7670 -0.6217 0.1021 Uiso 1.00 calc . . .
H(19) H -0.5606 -0.9639 -0.6880 0.1392 Uiso 1.00 calc . . .
H(20) H -0.6671 -0.9271 -0.6974 0.1392 Uiso 1.00 calc . . .
H(21) H -0.6040 -0.9625 -0.6168 0.1392 Uiso 1.00 calc . . .
H(22) H -0.287(2) -0.818(3) -0.193(2) 0.09(1) Uiso 1.00 calc . . .
H(23) H -0.306(3) -0.735(3) -0.118(2) 0.11(1) Uiso 1.00 calc . . .
H(24) H -0.4517 -0.8663 -0.2209 0.0994 Uiso 1.00 calc . . .
H(25) H -0.4671 -0.8019 -0.1488 0.0994 Uiso 1.00 calc . . .
H(26) H -0.3542 -0.9991 -0.1453 0.1303 Uiso 1.00 calc . . .
H(27) H -0.3544 -0.9297 -0.0712 0.1303 Uiso 1.00 calc . . .
H(28) H -0.5069 -1.0516 -0.1560 0.2479 Uiso 1.00 calc . . .
H(29) H -0.4424 -1.0888 -0.0764 0.2479 Uiso 1.00 calc . . .
H(30) H -0.5082 -0.9811 -0.0825 0.2479 Uiso 1.00 calc . . .
H(31) H -0.3411 -0.4989 -0.1953 0.1345 Uiso 1.00 calc . . .
H(32) H -0.3535 -0.5705 -0.1251 0.1345 Uiso 1.00 calc . . .
H(33) H -0.5045 -0.5302 -0.2505 0.1894 Uiso 1.00 calc . . .
H(34) H -0.5112 -0.5793 -0.1713 0.1894 Uiso 1.00 calc . . .
H(35) H -0.4754 -0.3454 -0.1969 0.2802 Uiso 1.00 calc . . .
H(36) H -0.5718 -0.3918 -0.1839 0.2802 Uiso 1.00 calc . . .
H(37) H -0.4011 -0.4021 -0.0771 0.3066 Uiso 1.00 calc . . .
H(38) H -0.5004 -0.4386 -0.0647 0.3066 Uiso 1.00 calc . . .
H(39) H -0.4797 -0.3097 -0.0777 0.3066 Uiso 1.00 calc . . .

loop_
_atom_site_aniso_label
_atom_site_aniso_U_11
_atom_site_aniso_U_22
_atom_site_aniso_U_33
_atom_site_aniso_U_12
_atom_site_aniso_U_13
_atom_site_aniso_U_23
O(1) 0.083(2) 0.047(1) 0.081(2) 0.020(1) 0.039(1) 0.012(1)
O(2) 0.068(1) 0.039(1) 0.047(1) 0.0035(10) 0.027(1) 0.0012(8)
N(1) 0.115(2) 0.069(2) 0.048(1) -0.006(2) 0.034(2) 0.006(1)
C(1) 0.050(2) 0.041(1) 0.045(2) 0.002(1) 0.011(1) -0.002(1)
C(2) 0.051(2) 0.045(1) 0.044(2) -0.001(1) 0.015(1) -0.005(1)
C(3) 0.065(2) 0.056(2) 0.051(2) 0.000(2) 0.023(2) -0.011(1)
C(4) 0.083(3) 0.072(2) 0.049(2) 0.003(2) 0.033(2) -0.009(2)
C(5) 0.088(3) 0.066(2) 0.049(2) -0.004(2) 0.029(2) 0.000(2)
C(6) 0.081(2) 0.053(2) 0.041(2) 0.000(2) 0.020(2) 0.005(1)
C(7) 0.050(2) 0.047(1) 0.041(1) -0.003(1) 0.015(1) -0.003(1)
C(8) 0.050(2) 0.043(1) 0.039(1) -0.002(1) 0.014(1) -0.002(1)
C(9) 0.052(2) 0.039(1) 0.040(1) 0.005(1) 0.016(1) -0.002(1)
C(10) 0.052(2) 0.039(1) 0.046(1) 0.000(1) 0.017(1) 0.004(1)
C(11) 0.069(2) 0.047(2) 0.046(2) 0.003(2) 0.023(2) -0.005(1)
C(12) 0.070(2) 0.054(2) 0.044(1) -0.002(2) 0.018(2) 0.003(1)
C(13) 0.071(2) 0.046(2) 0.049(2) 0.001(2) 0.016(2) 0.014(1)
C(14) 0.067(2) 0.040(2) 0.049(2) 0.003(2) 0.019(2) 0.004(1)
C(15) 0.050(2) 0.040(1) 0.040(1) 0.000(1) 0.013(1) 0.000(1)
C(16) 0.050(1) 0.036(1) 0.041(1) 0.002(1) 0.014(1) -0.001(1)
C(17) 0.065(2) 0.040(1) 0.036(2) 0.001(1) 0.020(1) 0.003(1)
C(18) 0.073(2) 0.048(2) 0.067(2) 0.007(2) 0.030(2) 0.008(2)
C(19) 0.117(3) 0.050(2) 0.083(3) 0.026(2) 0.047(3) 0.013(2)
C(20) 0.135(3) 0.043(2) 0.059(2) 0.003(2) 0.043(2) 0.001(2)
C(21) 0.103(3) 0.058(2) 0.052(2) -0.031(2) 0.021(2) -0.005(2)
C(22) 0.067(2) 0.054(2) 0.049(2) -0.005(2) 0.017(2) 0.002(2)
C(23) 0.048(2) 0.053(2) 0.052(2) 0.002(1) 0.011(1) -0.001(1)
C(24) 0.065(2) 0.057(2) 0.066(2) -0.008(2) 0.015(2) -0.007(2)
C(25) 0.067(2) 0.078(2) 0.104(3) -0.019(2) 0.006(2) -0.011(2)
C(26) 0.105(3) 0.086(2) 0.136(4) -0.023(3) -0.005(3) -0.024(3)
C(27) 0.094(3) 0.075(2) 0.045(2) -0.009(2) 0.016(2) 0.009(2)
C(28) 0.084(2) 0.087(3) 0.081(3) 0.001(2) 0.028(2) 0.017(2)
C(29) 0.118(3) 0.087(3) 0.116(4) 0.005(2) 0.003(3) 0.030(2)
C(30) 0.130(5) 0.191(6) 0.266(8) -0.044(4) 0.013(5) 0.147(6)
C(31) 0.181(4) 0.103(3) 0.063(3) 0.033(3) 0.055(3) 0.012(2)
C(32) 0.173(4) 0.187(5) 0.119(4) 0.048(5) 0.051(4) 0.049(4)
C(33) 0.32(1) 0.194(7) 0.232(7) 0.020(8) 0.140(8) -0.048(7)
C(34) 0.239(9) 0.259(9) 0.265(8) -0.009(7) 0.019(8) -0.111(9)

loop_
_atom_type_symbol
_atom_type_description
_atom_type_scat_dispersion_real
_atom_type_scat_dispersion_imag
_atom_type_scat_source
C C 0.003 0.002 'International Tables Vol C Tables 4.2.6.8 and 6.1.1.1'
H H 0.000 0.000 'International Tables Vol C Table 6.1.1.2'
N N 0.006 0.003 'International Tables Vol C Tables 4.2.6.8 and 6.1.1.1'
O O 0.011 0.006 'International Tables Vol C Tables 4.2.6.8 and 6.1.1.1'

loop_
_geom_angle_atom_site_label_1
_geom_angle_atom_site_label_2
_geom_angle_atom_site_label_3
_geom_angle
_geom_angle_site_symmetry_1
_geom_angle_site_symmetry_2
_geom_angle_site_symmetry_3
_geom_angle_publ_flag
C(9) O(2) C(10) 105.9(3) . . . yes
C(12) N(1) C(27) 122.0(4) . . . yes
C(12) N(1) C(31) 121.8(4) . . . yes
C(27) N(1) C(31) 115.9(4) . . . yes
O(1) C(1) C(2) 122.9(3) . . . yes
O(1) C(1) C(16) 122.3(3) . . . yes
C(2) C(1) C(16) 114.6(3) . . . yes
C(1) C(2) C(3) 119.5(4) . . . yes
C(1) C(2) C(7) 120.7(3) . . . yes
C(3) C(2) C(7) 119.8(4) . . . yes
C(2) C(3) C(4) 121.0(4) . . . yes
C(3) C(4) C(5) 119.8(4) . . . yes
C(4) C(5) C(6) 120.5(4) . . . yes
C(5) C(6) C(7) 121.0(4) . . . yes
C(2) C(7) C(6) 118.0(4) . . . yes
C(2) C(7) C(8) 120.2(3) . . . yes
C(6) C(7) C(8) 121.7(4) . . . yes
C(7) C(8) C(9) 116.5(3) . . . yes
C(7) C(8) C(17) 121.0(3) . . . yes
C(9) C(8) C(17) 122.5(3) . . . yes
O(2) C(9) C(8) 124.1(3) . . . yes
O(2) C(9) C(16) 110.0(3) . . . yes
C(8) C(9) C(16) 125.8(3) . . . yes
O(2) C(10) C(11) 122.5(3) . . . yes
O(2) C(10) C(15) 112.9(3) . . . yes
C(11) C(10) C(15) 124.5(4) . . . yes
C(10) C(11) C(12) 117.7(4) . . . yes
N(1) C(12) C(11) 120.6(4) . . . yes
N(1) C(12) C(13) 121.3(4) . . . yes
C(11) C(12) C(13) 118.1(4) . . . yes
C(12) C(13) C(14) 122.0(4) . . . yes
C(13) C(14) C(15) 120.0(4) . . . yes
C(10) C(15) C(14) 117.7(3) . . . yes
C(10) C(15) C(16) 107.0(3) . . . yes
C(14) C(15) C(16) 135.1(3) . . . yes
C(1) C(16) C(9) 111.3(3) . . . yes
C(1) C(16) C(15) 119.4(3) . . . yes
C(1) C(16) C(23) 106.7(3) . . . yes
C(9) C(16) C(15) 100.5(3) . . . yes
C(9) C(16) C(23) 106.2(3) . . . yes
C(15) C(16) C(23) 112.0(3) . . . yes
C(8) C(17) C(18) 120.8(4) . . . yes
C(8) C(17) C(22) 121.2(4) . . . yes
C(18) C(17) C(22) 118.0(4) . . . yes
C(17) C(18) C(19) 120.2(5) . . . yes
C(18) C(19) C(20) 121.0(5) . . . yes
C(19) C(20) C(21) 119.7(5) . . . yes
C(20) C(21) C(22) 120.2(5) . . . yes
C(17) C(22) C(21) 120.9(5) . . . yes
C(16) C(23) C(24) 117.2(4) . . . yes
C(23) C(24) C(25) 111.0(4) . . . yes
C(24) C(25) C(26) 114.0(4) . . . yes
N(1) C(27) C(28) 115.3(4) . . . yes
C(27) C(28) C(29) 111.5(4) . . . yes
C(28) C(29) C(30) 116.1(5) . . . yes
N(1) C(31) C(32) 114.3(6) . . . yes
C(31) C(32) C(33) 118.6(8) . . . yes
C(32) C(33) C(34) 109.3(10) . . . yes

loop_
_geom_bond_atom_site_label_1
_geom_bond_atom_site_label_2
_geom_bond_distance
_geom_bond_site_symmetry_1
_geom_bond_site_symmetry_2
_geom_bond_publ_flag
O(1) C(1) 1.224(4) . . yes
O(2) C(9) 1.393(4) . . yes
O(2) C(10) 1.399(4) . . yes
N(1) C(12) 1.380(5) . . yes
N(1) C(27) 1.456(5) . . yes
N(1) C(31) 1.465(6) . . yes
C(1) C(2) 1.485(5) . . yes
C(1) C(16) 1.510(5) . . yes
C(2) C(3) 1.391(5) . . yes
C(2) C(7) 1.410(5) . . yes
C(3) C(4) 1.359(6) . . yes
C(4) C(5) 1.373(6) . . yes
C(5) C(6) 1.384(6) . . yes
C(6) C(7) 1.383(5) . . yes
C(7) C(8) 1.482(5) . . yes
C(8) C(9) 1.329(5) . . yes
C(8) C(17) 1.492(5) . . yes
C(9) C(16) 1.499(5) . . yes
C(10) C(11) 1.383(5) . . yes
C(10) C(15) 1.372(5) . . yes
C(11) C(12) 1.401(5) . . yes
C(12) C(13) 1.400(5) . . yes
C(13) C(14) 1.385(5) . . yes
C(14) C(15) 1.372(5) . . yes
C(15) C(16) 1.517(5) . . yes
C(16) C(23) 1.563(5) . . yes
C(17) C(18) 1.380(5) . . yes
C(17) C(22) 1.381(5) . . yes
C(18) C(19) 1.386(6) . . yes
C(19) C(20) 1.352(7) . . yes
C(20) C(21) 1.356(7) . . yes
C(21) C(22) 1.386(6) . . yes
C(23) C(24) 1.503(6) . . yes
C(24) C(25) 1.539(6) . . yes
C(25) C(26) 1.475(7) . . yes
C(27) C(28) 1.498(7) . . yes
C(28) C(29) 1.534(7) . . yes
C(29) C(30) 1.487(7) . . yes
C(31) C(32) 1.482(7) . . yes
C(32) C(33) 1.568(8) . . yes
C(33) C(34) 1.478(9) . . yes

loop_
_cod_related_entry_id
_cod_related_entry_database
_cod_related_entry_code
1 ChemSpider 17242906
